data_4344463
loop_
_publ_author_name
'Brown, Jessie L.'
'Davis, Benjamin L.'
'Scott, Brian L.'
'Gaunt, Andrew J.'

_publ_section_title
;
 Early-Lanthanide(III) Acetonitrile-Solvento Adducts with Iodide and
 Noncoordinating Anions.
;
_journal_issue 24
_journal_name_full 'Inorganic chemistry'
_journal_page_first 11958
_journal_page_last 11968
_journal_paper_doi 10.1021/acs.inorgchem.5b02291
_journal_volume 54
_journal_year 2015
_chemical_formula_sum 'C20 H30 Al3 Cl12 La N10'
_chemical_formula_weight 1055.79
_chemical_name_systematic
; 
 ? 
;
_space_group_IT_number 4
_symmetry_cell_setting monoclinic
_symmetry_space_group_name_Hall 'P 2yb'
_symmetry_space_group_name_H-M 'P 1 21 1'
_atom_sites_solution_hydrogens geom
_atom_sites_solution_primary direct
_atom_sites_solution_secondary difmap
_audit_creation_method SHELXL-97
_cell_angle_alpha 90.00
_cell_angle_beta 108.339(5)
_cell_angle_gamma 90.00
_cell_formula_units_Z 2
_cell_length_a 13.092(4)
_cell_length_b 13.202(4)
_cell_length_c 14.251(5)
_cell_measurement_temperature 100(1)
_cell_volume 2338.1(13)
_computing_cell_refinement 'SAINT+, v. 7.66a (Bruker AXS, 2009)'
_computing_data_collection 'APEX II, v. 7.0 (Bruker AXS, 2009)'
_computing_data_reduction 'SAINT+, v. 7.66a (Bruker AXS, 2009)'
_computing_molecular_graphics 'SHELXTL, v. 6.14, (Bruker AXS, 2000)'
_computing_publication_material 'SHELXTL, v. 6.14, (Bruker AXS, 2000)'
_computing_structure_refinement 'SHELXL-97 (Sheldrick, 1997)'
_computing_structure_solution 'SHELXS-97 (Sheldrick, 1990)'
_diffrn_ambient_temperature 100(1)
_diffrn_measured_fraction_theta_full 0.992
_diffrn_measured_fraction_theta_max 0.992
_diffrn_measurement_device_type 'Bruker D8 Quest with CMOS detector'
_diffrn_measurement_method '\w scans'
_diffrn_radiation_monochromator graphite
_diffrn_radiation_source 'fine-focus sealed tube'
_diffrn_radiation_type MoK\a
_diffrn_radiation_wavelength 0.71073
_diffrn_reflns_av_R_equivalents 0.0492
_diffrn_reflns_av_sigmaI/netI 0.0616
_diffrn_reflns_limit_h_max 15
_diffrn_reflns_limit_h_min -15
_diffrn_reflns_limit_k_max 16
_diffrn_reflns_limit_k_min -16
_diffrn_reflns_limit_l_max 17
_diffrn_reflns_limit_l_min -17
_diffrn_reflns_number 18947
_diffrn_reflns_theta_full 25.00
_diffrn_reflns_theta_max 25.68
_diffrn_reflns_theta_min 2.25
_diffrn_standards_decay_% 0
_diffrn_standards_interval_count 0
_diffrn_standards_interval_time 0
_diffrn_standards_number 0
_exptl_absorpt_coefficient_mu 1.682
_exptl_absorpt_correction_T_max 0.7296
_exptl_absorpt_correction_T_min 0.5384
_exptl_absorpt_correction_type multi-scan
_exptl_absorpt_process_details 'SADABS v. 2.03 (Sheldrick, 2008)'
_exptl_crystal_colour colorless
_exptl_crystal_density_diffrn 1.500
_exptl_crystal_density_method 'not measured'
_exptl_crystal_description block
_exptl_crystal_F_000 1040
_exptl_crystal_size_max 0.42
_exptl_crystal_size_mid 0.40
_exptl_crystal_size_min 0.20
_refine_diff_density_max 2.628
_refine_diff_density_min -2.237
_refine_diff_density_rms 0.170
_refine_ls_abs_structure_details 'Flack H D (1983), Acta Cryst. A39, 876-881'
_refine_ls_abs_structure_Flack 0.127(15)
_refine_ls_extinction_method none
_refine_ls_goodness_of_fit_ref 1.383
_refine_ls_hydrogen_treatment constr
_refine_ls_matrix_type full
_refine_ls_number_parameters 426
_refine_ls_number_reflns 8623
_refine_ls_number_restraints 1
_refine_ls_restrained_S_all 1.383
_refine_ls_R_factor_all 0.0537
_refine_ls_R_factor_gt 0.0495
_refine_ls_shift/su_max 0.001
_refine_ls_shift/su_mean 0.000
_refine_ls_structure_factor_coef Fsqd
_refine_ls_weighting_details 'calc w=1/[\s^2^(Fo^2^)+(0.0773P)^2^+0.0000P] where P=(Fo^2^+2Fc^2^)/3'
_refine_ls_weighting_scheme calc
_refine_ls_wR_factor_gt 0.1385
_refine_ls_wR_factor_ref 0.1463
_reflns_number_gt 8194
_reflns_number_total 8623
_reflns_threshold_expression >2sigma(I)
_cod_data_source_file ic5b02291_si_002.cif
_cod_data_source_block Complex_5
_cod_depositor_comments 'Adding full bibliography for 4344459--4344465.cif.'
_cod_original_cell_volume 2338.2(13)
_cod_original_sg_symbol_H-M 'P 21'
_cod_database_code 4344463

loop_
_symmetry_equiv_pos_as_xyz
'x, y, z'
'-x, y+1/2, -z'

loop_
_atom_site_label
_atom_site_type_symbol
_atom_site_fract_x
_atom_site_fract_y
_atom_site_fract_z
_atom_site_U_iso_or_equiv
_atom_site_adp_type
_atom_site_occupancy
_atom_site_symmetry_multiplicity
_atom_site_calc_flag
_atom_site_refinement_flags
La1 La 0.71811(2) 0.31452(3) 0.89116(2) 0.01703(11) Uani 1 1 d .
Al1 Al 0.73646(16) 0.11284(16) 0.41297(16) 0.0233(4) Uani 1 1 d .
Al2 Al 0.74428(16) 0.82944(16) 0.98590(14) 0.0257(4) Uani 1 1 d .
Al3 Al 0.76122(16) 0.62657(15) 0.49981(14) 0.0228(4) Uani 1 1 d .
Cl1 Cl 0.79141(15) 0.16428(16) 0.56285(13) 0.0373(4) Uani 1 1 d .
Cl2 Cl 0.60447(15) 0.01055(14) 0.39635(14) 0.0299(4) Uani 1 1 d .
Cl3 Cl 0.86313(15) 0.04047(15) 0.37364(15) 0.0361(4) Uani 1 1 d .
Cl4 Cl 0.67704(16) 0.23852(14) 0.31560(15) 0.0393(4) Uani 1 1 d .
Cl5 Cl 0.84125(12) 0.8166(2) 0.89051(12) 0.0383(4) Uani 1 1 d .
Cl6 Cl 0.7540(2) 0.69143(14) 1.06764(16) 0.0449(5) Uani 1 1 d .
Cl7 Cl 0.80205(17) 0.95266(14) 1.08649(15) 0.0373(4) Uani 1 1 d .
Cl8 Cl 0.58063(15) 0.85584(18) 0.89922(15) 0.0417(5) Uani 1 1 d .
Cl9 Cl 0.79500(15) 0.51048(15) 0.60965(12) 0.0321(4) Uani 1 1 d .
Cl10 Cl 0.77757(15) 0.77325(13) 0.56913(13) 0.0319(4) Uani 1 1 d .
Cl11 Cl 0.86954(14) 0.61680(13) 0.41460(13) 0.0279(4) Uani 1 1 d .
Cl12 Cl 0.59743(15) 0.61202(15) 0.40457(15) 0.0316(4) Uani 1 1 d .
N1 N 0.8754(4) 0.3045(5) 0.8131(4) 0.0272(12) Uani 1 1 d .
N2 N 0.6385(4) 0.3183(5) 0.6962(4) 0.0246(10) Uani 1 1 d .
N3 N 0.7077(5) 0.1309(4) 0.8113(4) 0.0245(12) Uani 1 1 d .
N4 N 0.6684(5) 0.5018(4) 0.8234(4) 0.0236(12) Uani 1 1 d .
N5 N 0.8739(4) 0.4411(4) 0.9794(4) 0.0243(12) Uani 1 1 d .
N6 N 0.6782(4) 0.4065(4) 1.0394(4) 0.0237(11) Uani 1 1 d .
N7 N 0.6309(4) 0.1875(4) 0.9851(4) 0.0242(11) Uani 1 1 d .
N8 N 0.8675(4) 0.2221(4) 1.0340(4) 0.0274(12) Uani 1 1 d .
N9 N 0.5047(4) 0.3267(5) 0.8286(4) 0.0252(11) Uani 1 1 d .
N10 N 0.9364(8) 0.3992(7) 0.2529(6) 0.062(2) Uani 1 1 d .
C1 C 0.9354(5) 0.3082(6) 0.7670(4) 0.0219(11) Uani 1 1 d .
C2 C 1.0100(5) 0.3123(9) 0.7106(4) 0.0324(15) Uani 1 1 d .
H2A H 1.0451 0.2463 0.7133 0.049 Uiso 1 1 calc R
H2B H 1.0646 0.3642 0.7386 0.049 Uiso 1 1 calc R
H2C H 0.9709 0.3292 0.6417 0.049 Uiso 1 1 calc R
C3 C 0.5987(5) 0.3261(5) 0.6130(4) 0.0212(12) Uani 1 1 d .
C4 C 0.5465(6) 0.3360(5) 0.5066(5) 0.0305(17) Uani 1 1 d .
H4A H 0.4684 0.3296 0.4917 0.046 Uiso 1 1 calc R
H4B H 0.5726 0.2827 0.4721 0.046 Uiso 1 1 calc R
H4C H 0.5634 0.4025 0.4846 0.046 Uiso 1 1 calc R
C5 C 0.6922(5) 0.0626(5) 0.7599(5) 0.0263(14) Uani 1 1 d .
C6 C 0.6697(7) -0.0234(5) 0.6913(6) 0.040(2) Uani 1 1 d .
H6A H 0.6187 -0.0025 0.6278 0.060 Uiso 1 1 calc R
H6B H 0.6386 -0.0790 0.7189 0.060 Uiso 1 1 calc R
H6C H 0.7368 -0.0462 0.6813 0.060 Uiso 1 1 calc R
C7 C 0.6474(6) 0.5738(5) 0.7753(5) 0.0249(14) Uani 1 1 d .
C8 C 0.6200(6) 0.6647(5) 0.7164(5) 0.0282(14) Uani 1 1 d .
H8A H 0.5865 0.6464 0.6468 0.042 Uiso 1 1 calc R
H8B H 0.6854 0.7042 0.7234 0.042 Uiso 1 1 calc R
H8C H 0.5696 0.7053 0.7390 0.042 Uiso 1 1 calc R
C9 C 0.9368(6) 0.4924(5) 1.0326(5) 0.0279(15) Uani 1 1 d .
C10 C 1.0149(7) 0.5585(7) 1.1008(7) 0.048(2) Uani 1 1 d .
H10A H 0.9875 0.6281 1.0933 0.072 Uiso 1 1 calc R
H10B H 1.0831 0.5561 1.0861 0.072 Uiso 1 1 calc R
H10C H 1.0265 0.5357 1.1688 0.072 Uiso 1 1 calc R
C11 C 0.6728(6) 0.4436(5) 1.1090(5) 0.0267(14) Uani 1 1 d .
C12 C 0.6661(7) 0.4930(6) 1.1994(6) 0.0350(17) Uani 1 1 d .
H12A H 0.7318 0.5321 1.2297 0.052 Uiso 1 1 calc R
H12B H 0.6582 0.4413 1.2460 0.052 Uiso 1 1 calc R
H12C H 0.6038 0.5384 1.1826 0.052 Uiso 1 1 calc R
C13 C 0.5908(6) 0.1371(5) 1.0308(5) 0.0245(14) Uani 1 1 d .
C14 C 0.5419(7) 0.0740(6) 1.0880(6) 0.0393(18) Uani 1 1 d .
H14A H 0.4656 0.0917 1.0724 0.059 Uiso 1 1 calc R
H14B H 0.5785 0.0849 1.1587 0.059 Uiso 1 1 calc R
H14C H 0.5484 0.0026 1.0718 0.059 Uiso 1 1 calc R
C15 C 0.9247(5) 0.1906(5) 1.1051(5) 0.0239(13) Uani 1 1 d .
C16 C 1.0013(6) 0.1469(7) 1.1970(5) 0.040(2) Uani 1 1 d .
H16A H 0.9609 0.1161 1.2370 0.059 Uiso 1 1 calc R
H16B H 1.0477 0.2007 1.2350 0.059 Uiso 1 1 calc R
H16C H 1.0458 0.0952 1.1793 0.059 Uiso 1 1 calc R
C17 C 0.4167(5) 0.3226(5) 0.7836(4) 0.0222(12) Uani 1 1 d .
C18 C 0.3028(4) 0.3189(6) 0.7257(4) 0.0252(12) Uani 1 1 d .
H18A H 0.2650 0.3752 0.7450 0.038 Uiso 1 1 calc R
H18B H 0.2719 0.2546 0.7380 0.038 Uiso 1 1 calc R
H18C H 0.2952 0.3245 0.6553 0.038 Uiso 1 1 calc R
C19 C 0.9453(7) 0.3795(6) 0.3317(6) 0.0414(19) Uani 1 1 d .
C20 C 0.9559(6) 0.3519(7) 0.4332(6) 0.0410(18) Uani 1 1 d .
H20A H 0.8916 0.3738 0.4489 0.061 Uiso 1 1 calc R
H20B H 1.0195 0.3852 0.4781 0.061 Uiso 1 1 calc R
H20C H 0.9638 0.2783 0.4409 0.061 Uiso 1 1 calc R

loop_
_atom_site_aniso_label
_atom_site_aniso_U_11
_atom_site_aniso_U_22
_atom_site_aniso_U_33
_atom_site_aniso_U_23
_atom_site_aniso_U_13
_atom_site_aniso_U_12
La1 0.01885(17) 0.01373(16) 0.02147(17) -0.00015(14) 0.01058(12) 0.00002(14)
Al1 0.0223(10) 0.0243(10) 0.0278(9) -0.0030(8) 0.0144(8) -0.0030(8)
Al2 0.0254(9) 0.0256(12) 0.0285(9) -0.0016(8) 0.0117(7) -0.0004(8)
Al3 0.0271(10) 0.0191(9) 0.0259(9) -0.0004(7) 0.0136(7) 0.0005(8)
Cl1 0.0386(10) 0.0430(11) 0.0336(9) -0.0132(8) 0.0160(7) -0.0071(8)
Cl2 0.0259(9) 0.0273(9) 0.0382(10) 0.0004(7) 0.0128(7) -0.0032(7)
Cl3 0.0316(9) 0.0351(9) 0.0480(11) -0.0100(8) 0.0218(8) -0.0045(8)
Cl4 0.0433(10) 0.0283(9) 0.0468(10) 0.0070(7) 0.0148(8) -0.0025(8)
Cl5 0.0248(7) 0.0570(10) 0.0396(8) -0.0048(12) 0.0197(6) 0.0020(11)
Cl6 0.0747(15) 0.0189(8) 0.0476(12) -0.0013(8) 0.0283(11) -0.0052(9)
Cl7 0.0503(12) 0.0191(8) 0.0417(10) -0.0004(7) 0.0131(8) -0.0024(8)
Cl8 0.0244(9) 0.0602(12) 0.0419(10) -0.0062(8) 0.0122(7) 0.0072(8)
Cl9 0.0420(10) 0.0242(9) 0.0324(9) 0.0072(6) 0.0148(7) 0.0015(7)
Cl10 0.0432(10) 0.0207(7) 0.0382(9) -0.0053(7) 0.0220(7) -0.0027(7)
Cl11 0.0271(8) 0.0267(8) 0.0369(9) 0.0028(7) 0.0200(7) 0.0030(7)
Cl12 0.0243(9) 0.0336(10) 0.0386(10) 0.0003(8) 0.0125(7) -0.0011(7)
N1 0.029(3) 0.032(3) 0.025(2) -0.001(3) 0.015(2) -0.004(3)
N2 0.022(2) 0.027(3) 0.028(3) -0.004(3) 0.0134(19) 0.003(3)
N3 0.036(3) 0.017(3) 0.024(3) -0.002(2) 0.014(2) -0.001(2)
N4 0.034(3) 0.018(3) 0.022(3) -0.007(2) 0.013(2) -0.002(2)
N5 0.019(3) 0.020(3) 0.036(3) -0.006(2) 0.011(2) -0.008(2)
N6 0.025(3) 0.026(3) 0.025(3) -0.008(2) 0.017(2) -0.001(2)
N7 0.021(3) 0.021(3) 0.038(3) 0.005(2) 0.019(2) 0.002(2)
N8 0.026(3) 0.022(3) 0.037(3) 0.005(2) 0.012(2) -0.003(2)
N9 0.026(3) 0.025(3) 0.023(2) 0.003(2) 0.0054(19) -0.005(2)
N10 0.095(7) 0.063(5) 0.037(4) 0.015(4) 0.035(4) 0.030(5)
C1 0.025(3) 0.022(3) 0.022(3) -0.006(3) 0.012(2) -0.002(3)
C2 0.026(3) 0.055(4) 0.023(3) -0.018(4) 0.017(2) 0.001(4)
C3 0.026(3) 0.018(3) 0.025(3) 0.000(3) 0.015(2) 0.002(3)
C4 0.038(4) 0.029(5) 0.023(3) 0.004(2) 0.007(3) 0.009(3)
C5 0.026(3) 0.030(4) 0.024(3) 0.003(3) 0.009(3) -0.001(3)
C6 0.068(6) 0.015(3) 0.033(4) -0.014(3) 0.009(4) 0.000(3)
C7 0.027(4) 0.015(3) 0.039(4) 0.000(3) 0.020(3) -0.001(3)
C8 0.033(4) 0.021(3) 0.035(3) 0.001(3) 0.017(3) 0.007(3)
C9 0.035(4) 0.021(3) 0.031(4) -0.001(3) 0.016(3) -0.007(3)
C10 0.043(5) 0.034(4) 0.062(5) -0.005(4) 0.010(4) -0.014(4)
C11 0.031(4) 0.021(3) 0.029(3) -0.001(3) 0.013(3) 0.001(3)
C12 0.048(5) 0.028(4) 0.040(4) -0.016(3) 0.029(4) -0.009(3)
C13 0.031(3) 0.018(3) 0.027(3) -0.006(2) 0.012(3) 0.002(3)
C14 0.040(4) 0.038(4) 0.048(5) 0.001(3) 0.026(4) -0.006(3)
C15 0.025(3) 0.023(3) 0.024(3) 0.000(3) 0.009(3) -0.006(3)
C16 0.040(4) 0.043(5) 0.026(4) 0.018(3) -0.003(3) -0.009(4)
C17 0.031(3) 0.015(3) 0.027(3) -0.001(3) 0.019(2) -0.002(3)
C18 0.023(3) 0.022(3) 0.032(3) -0.001(3) 0.010(2) -0.005(3)
C19 0.048(5) 0.034(4) 0.043(5) 0.000(3) 0.016(3) 0.016(4)
C20 0.032(4) 0.048(4) 0.042(4) 0.012(3) 0.010(3) 0.001(3)

loop_
_atom_type_symbol
_atom_type_description
_atom_type_scat_dispersion_real
_atom_type_scat_dispersion_imag
_atom_type_scat_source
C C 0.0033 0.0016 'International Tables Vol C Tables 4.2.6.8 and 6.1.1.4'
H H 0.0000 0.0000 'International Tables Vol C Tables 4.2.6.8 and 6.1.1.4'
N N 0.0061 0.0033 'International Tables Vol C Tables 4.2.6.8 and 6.1.1.4'
Al Al 0.0645 0.0514 'International Tables Vol C Tables 4.2.6.8 and 6.1.1.4'
La La -0.2871 2.4523 'International Tables Vol C Tables 4.2.6.8 and 6.1.1.4'
Cl Cl 0.1484 0.1585 'International Tables Vol C Tables 4.2.6.8 and 6.1.1.4'

loop_
_geom_angle_atom_site_label_1
_geom_angle_atom_site_label_2
_geom_angle_atom_site_label_3
_geom_angle
N7 La1 N5 123.98(18)
N7 La1 N6 69.89(18)
N5 La1 N6 69.05(17)
N7 La1 N8 69.29(17)
N5 La1 N8 69.48(17)
N6 La1 N8 83.10(18)
N7 La1 N2 117.26(19)
N5 La1 N2 118.72(19)
N6 La1 N2 136.40(18)
N8 La1 N2 140.49(18)
N7 La1 N1 135.1(2)
N5 La1 N1 69.02(18)
N6 La1 N1 137.92(17)
N8 La1 N1 79.28(18)
N2 La1 N1 70.07(15)
N7 La1 N9 68.23(17)
N5 La1 N9 134.20(18)
N6 La1 N9 77.74(17)
N8 La1 N9 137.18(17)
N2 La1 N9 67.74(15)
N1 La1 N9 137.80(16)
N7 La1 N4 133.13(17)
N5 La1 N4 69.36(17)
N6 La1 N4 76.95(17)
N8 La1 N4 138.40(17)
N2 La1 N4 68.3(2)
N1 La1 N4 91.6(2)
N9 La1 N4 73.15(18)
N7 La1 N3 70.38(18)
N5 La1 N3 135.25(18)
N6 La1 N3 140.16(17)
N8 La1 N3 80.48(18)
N2 La1 N3 67.5(2)
N1 La1 N3 73.47(19)
N9 La1 N3 90.29(19)
N4 La1 N3 135.83(16)
Cl3 Al1 Cl1 111.04(12)
Cl3 Al1 Cl2 110.75(12)
Cl1 Al1 Cl2 108.43(11)
Cl3 Al1 Cl4 109.25(12)
Cl1 Al1 Cl4 109.87(12)
Cl2 Al1 Cl4 107.43(12)
Cl8 Al2 Cl5 109.45(11)
Cl8 Al2 Cl7 109.96(12)
Cl5 Al2 Cl7 109.29(13)
Cl8 Al2 Cl6 109.26(13)
Cl5 Al2 Cl6 109.39(13)
Cl7 Al2 Cl6 109.48(11)
Cl9 Al3 Cl11 110.55(11)
Cl9 Al3 Cl10 109.96(11)
Cl11 Al3 Cl10 109.05(11)
Cl9 Al3 Cl12 109.46(12)
Cl11 Al3 Cl12 110.04(12)
Cl10 Al3 Cl12 107.73(12)
C1 N1 La1 170.0(5)
C3 N2 La1 174.3(5)
C5 N3 La1 166.0(5)
C7 N4 La1 165.3(5)
C9 N5 La1 167.8(5)
C11 N6 La1 172.2(5)
C13 N7 La1 175.0(5)
C15 N8 La1 169.0(6)
C17 N9 La1 164.7(5)
N1 C1 C2 179.6(8)
N2 C3 C4 179.4(7)
N3 C5 C6 178.2(8)
N4 C7 C8 178.8(8)
N5 C9 C10 178.8(9)
N6 C11 C12 179.4(8)
N7 C13 C14 179.4(8)
N8 C15 C16 178.3(8)
N9 C17 C18 179.1(8)
N10 C19 C20 178.8(11)

loop_
_geom_bond_atom_site_label_1
_geom_bond_atom_site_label_2
_geom_bond_distance
La1 N7 2.621(5)
La1 N5 2.631(5)
La1 N6 2.627(5)
La1 N8 2.637(6)
La1 N2 2.643(5)
La1 N1 2.634(5)
La1 N9 2.657(5)
La1 N4 2.659(6)
La1 N3 2.663(6)
Al1 Cl3 2.136(3)
Al1 Cl1 2.139(3)
Al1 Cl2 2.147(3)
Al1 Cl4 2.146(3)
Al2 Cl8 2.138(3)
Al2 Cl5 2.139(3)
Al2 Cl7 2.143(3)
Al2 Cl6 2.145(3)
Al3 Cl9 2.135(3)
Al3 Cl11 2.141(3)
Al3 Cl10 2.154(3)
Al3 Cl12 2.155(3)
N1 C1 1.173(8)
N2 C3 1.139(8)
N3 C5 1.139(9)
N4 C7 1.153(9)
N5 C9 1.148(9)
N6 C11 1.129(9)
N7 C13 1.165(9)
N8 C15 1.133(9)
N9 C17 1.130(8)
N10 C19 1.122(11)
C1 C2 1.449(8)
C3 C4 1.460(8)
C5 C6 1.467(9)
C7 C8 1.444(10)
C9 C10 1.458(10)
C11 C12 1.470(10)
C13 C14 1.449(10)
C15 C16 1.492(9)
C17 C18 1.460(8)
C19 C20 1.455(11)
